data_1519324
loop_
_publ_author_name
'Hursthouse, Michael B.'
'Gale, Phil A.'
'Light, Mark E.'

_publ_section_title
;
 Tetrabutylammonium hydrogen sulfate
;
_journal_name_full 'Crystal Structure Report Archive'
_journal_page_first 116
_journal_year 2001
_chemical_formula_sum 'C16 H37 N O4 S'
_chemical_formula_weight 339.53
_space_group_IT_number 14
_symmetry_cell_setting monoclinic
_symmetry_space_group_name_Hall '-P 2ybc'
_symmetry_space_group_name_H-M 'P 1 21/c 1'
_atom_sites_solution_hydrogens geom
_atom_sites_solution_primary direct
_atom_sites_solution_secondary difmap
_cell_angle_alpha 90.00
_cell_angle_beta 91.318(3)
_cell_angle_gamma 90.00
_cell_formula_units_Z 16
_cell_length_a 21.7299(4)
_cell_length_b 21.3998(4)
_cell_length_c 17.0880(4)
_cell_measurement_reflns_used 22479
_cell_measurement_temperature 120(2)
_cell_measurement_theta_max 27.48
_cell_measurement_theta_min 2.91
_cell_volume 7944.1(3)
_computing_cell_refinement 'DENZO (Otwinowski & Minor, 1997) & COLLECT (Hooft, 1998)'
_computing_data_collection 'COLLECT (Hooft, 1998)'
_computing_data_reduction 'DENZO (Otwinowski & Minor, 1997) & COLLECT (Hooft, 1998)'
_computing_structure_refinement 'SHELXL-97 (Sheldrick, 1997)'
_computing_structure_solution 'SHELXS-97 (Sheldrick, 1990)'
_diffrn_ambient_temperature 120(2)
_diffrn_detector_area_resol_mean 9.091
_diffrn_measured_fraction_theta_full 0.996
_diffrn_measured_fraction_theta_max 0.996
_diffrn_measurement_device_type 'Bruker-Nonius KappaCCD'
_diffrn_measurement_method '\F & \w scans'
_diffrn_radiation_monochromator graphite
_diffrn_radiation_source 'Bruker-Nonius FR591 rotating anode'
_diffrn_radiation_type MoK\a
_diffrn_radiation_wavelength 0.71073
_diffrn_reflns_av_R_equivalents 0.0680
_diffrn_reflns_av_sigmaI/netI 0.0968
_diffrn_reflns_limit_h_max 25
_diffrn_reflns_limit_h_min -25
_diffrn_reflns_limit_k_max 24
_diffrn_reflns_limit_k_min -25
_diffrn_reflns_limit_l_max 20
_diffrn_reflns_limit_l_min -20
_diffrn_reflns_number 38718
_diffrn_reflns_theta_full 25.03
_diffrn_reflns_theta_max 25.03
_diffrn_reflns_theta_min 2.94
_exptl_absorpt_coefficient_mu 0.179
_exptl_absorpt_correction_T_max 0.9823
_exptl_absorpt_correction_T_min 0.9823
_exptl_absorpt_correction_type multi-scan
_exptl_absorpt_process_details 'SORTAV (Blessing, 1997)'
_exptl_crystal_colour colourless
_exptl_crystal_density_diffrn 1.136
_exptl_crystal_density_method 'not measured'
_exptl_crystal_description block
_exptl_crystal_F_000 3008
_exptl_crystal_size_max 0.10
_exptl_crystal_size_mid 0.10
_exptl_crystal_size_min 0.10
_refine_diff_density_max 1.259
_refine_diff_density_min -0.691
_refine_diff_density_rms 0.068
_refine_ls_extinction_coef 0.0000(3)
_refine_ls_extinction_expression Fc^*^=kFc[1+0.001xFc^2^\l^3^/sin(2\q)]^-1/4^
_refine_ls_extinction_method SHELXL
_refine_ls_goodness_of_fit_ref 1.021
_refine_ls_hydrogen_treatment constr
_refine_ls_matrix_type full
_refine_ls_number_parameters 810
_refine_ls_number_reflns 13981
_refine_ls_number_restraints 19
_refine_ls_restrained_S_all 1.041
_refine_ls_R_factor_all 0.1357
_refine_ls_R_factor_gt 0.0735
_refine_ls_shift/su_max 1.146
_refine_ls_shift/su_mean 0.066
_refine_ls_structure_factor_coef Fsqd
_refine_ls_weighting_details 'calc w=1/[\s^2^(Fo^2^)+(0.1368P)^2^+1.0999P] where P=(Fo^2^+2Fc^2^)/3'
_refine_ls_weighting_scheme calc
_refine_ls_wR_factor_gt 0.2027
_refine_ls_wR_factor_ref 0.2369
_reflns_number_gt 8004
_reflns_number_total 13981
_reflns_threshold_expression >2sigma(I)
_cod_data_source_file eCrystal-116.cif
_cod_data_source_block 01mel003
_cod_depositor_comments
;
Citation :
Hursthouse, Michael B. and Gale, Phil A. and Light, Mark E. (2001) 
University of Southampton, Crystal Structure Report Archive. 
(doi:10.5258/ecrystals/116)

More at:
http://ecrystals.chem.soton.ac.uk/116/

The following automatic conversions were performed:

'_symmetry_cell_setting' value 'Monoclinic' changed to 'monoclinic'
according to the built-in table from CIF Core dictionary named
'cif_core.dic' version 2.4.1 from 2010-06-29.

Automatic conversion script
Id: cif_fix_values 3105 2015-03-04 15:46:00Z robertas 
;
_cod_original_sg_symbol_H-M P2(1)/c
_cod_database_code 1519324

loop_
_symmetry_equiv_pos_as_xyz
'x, y, z'
'-x, y+1/2, -z+1/2'
'-x, -y, -z'
'x, -y-1/2, z-1/2'

loop_
_atom_site_label
_atom_site_type_symbol
_atom_site_fract_x
_atom_site_fract_y
_atom_site_fract_z
_atom_site_U_iso_or_equiv
_atom_site_adp_type
_atom_site_occupancy
_atom_site_symmetry_multiplicity
_atom_site_calc_flag
_atom_site_refinement_flags
_atom_site_disorder_assembly
_atom_site_disorder_group
C1 C 0.36857(18) -0.04268(19) 0.6738(2) 0.0332(10) Uani 1 1 d . . .
H1A H 0.3608 0.0006 0.6916 0.040 Uiso 1 1 calc R . .
H1B H 0.3283 -0.0640 0.6683 0.040 Uiso 1 1 calc R . .
C2 C 0.3981(2) -0.0400(2) 0.5934(2) 0.0396(11) Uani 1 1 d . . .
H2A H 0.4368 -0.0157 0.5971 0.048 Uiso 1 1 calc R . .
H2B H 0.4083 -0.0828 0.5761 0.048 Uiso 1 1 calc R . .
C3 C 0.3544(2) -0.0097(2) 0.5337(2) 0.0554(14) Uani 1 1 d . . .
H3A H 0.3456 0.0338 0.5498 0.066 Uiso 1 1 calc R . .
H3B H 0.3151 -0.0330 0.5314 0.066 Uiso 1 1 calc R . .
C4 C 0.3831(3) -0.0095(2) 0.4525(3) 0.0664(16) Uani 1 1 d . . .
H4A H 0.3546 0.0102 0.4147 0.100 Uiso 1 1 calc R . .
H4B H 0.3912 -0.0526 0.4363 0.100 Uiso 1 1 calc R . .
H4C H 0.4218 0.0140 0.4547 0.100 Uiso 1 1 calc R . .
C5 C 0.41942(18) -0.14303(17) 0.7129(2) 0.0329(10) Uani 1 1 d . . .
H5A H 0.4416 -0.1639 0.7569 0.039 Uiso 1 1 calc R . .
H5B H 0.4472 -0.1428 0.6678 0.039 Uiso 1 1 calc R . .
C6 C 0.3630(2) -0.18175(19) 0.6912(3) 0.0519(13) Uani 1 1 d . . .
H6A H 0.3451 -0.1667 0.6409 0.062 Uiso 1 1 calc R . .
H6B H 0.3316 -0.1766 0.7318 0.062 Uiso 1 1 calc R . .
C7 C 0.3797(2) -0.2510(2) 0.6839(3) 0.0507(13) Uani 1 1 d . . .
H7A H 0.3454 -0.2731 0.6568 0.061 Uiso 1 1 calc R . .
H7B H 0.4164 -0.2548 0.6510 0.061 Uiso 1 1 calc R . .
C8 C 0.3927(3) -0.2819(2) 0.7599(3) 0.0690(16) Uani 1 1 d . . .
H8A H 0.4035 -0.3257 0.7509 0.104 Uiso 1 1 calc R . .
H8B H 0.3560 -0.2797 0.7922 0.104 Uiso 1 1 calc R . .
H8C H 0.4270 -0.2607 0.7868 0.104 Uiso 1 1 calc R . .
C9 C 0.46912(17) -0.04597(18) 0.7482(2) 0.0309(10) Uani 1 1 d . . .
H9A H 0.4922 -0.0501 0.6992 0.037 Uiso 1 1 calc R . .
H9B H 0.4920 -0.0694 0.7894 0.037 Uiso 1 1 calc R . .
C10 C 0.4680(2) 0.02281(18) 0.7712(3) 0.0404(11) Uani 1 1 d . . .
H10A H 0.4433 0.0462 0.7316 0.049 Uiso 1 1 calc R . .
H10B H 0.4473 0.0270 0.8220 0.049 Uiso 1 1 calc R . .
C11 C 0.5864(2) 0.0311(3) 0.7668(4) 0.084(2) Uani 1 1 d . . .
H11A H 0.6153 0.0607 0.7913 0.126 Uiso 1 1 calc R . .
H11B H 0.5939 0.0286 0.7106 0.126 Uiso 1 1 calc R . .
H11C H 0.5921 -0.0103 0.7906 0.126 Uiso 1 1 calc R . .
C12 C 0.5283(3) 0.0506(3) 0.7778(5) 0.124(3) Uani 1 1 d U . .
H12A H 0.5247 0.0880 0.7439 0.149 Uiso 1 1 calc R . .
H12B H 0.5298 0.0670 0.8320 0.149 Uiso 1 1 calc R . .
C13 C 0.37033(19) -0.07382(19) 0.8110(2) 0.0356(10) Uani 1 1 d . . .
H13A H 0.3292 -0.0924 0.8004 0.043 Uiso 1 1 calc R . .
H13B H 0.3641 -0.0295 0.8255 0.043 Uiso 1 1 calc R . .
C14 C 0.4004(2) -0.1078(3) 0.8804(3) 0.0572(14) Uani 1 1 d . . .
H14A H 0.4073 -0.1519 0.8655 0.069 Uiso 1 1 calc R . .
H14B H 0.4412 -0.0887 0.8915 0.069 Uiso 1 1 calc R . .
C15 C 0.3650(3) -0.1065(3) 0.9521(3) 0.0662(15) Uani 1 1 d . . .
H15A H 0.3241 -0.1253 0.9411 0.079 Uiso 1 1 calc R . .
H15B H 0.3585 -0.0625 0.9675 0.079 Uiso 1 1 calc R . .
C16 C 0.3950(3) -0.1406(3) 1.0196(3) 0.0727(17) Uani 1 1 d . . .
H16A H 0.3690 -0.1375 1.0655 0.109 Uiso 1 1 calc R . .
H16B H 0.4353 -0.1219 1.0317 0.109 Uiso 1 1 calc R . .
H16C H 0.4004 -0.1847 1.0057 0.109 Uiso 1 1 calc R . .
C17 C 0.30977(19) 0.30362(18) 0.8920(2) 0.0331(10) Uani 1 1 d . . .
H17A H 0.3455 0.3130 0.8591 0.040 Uiso 1 1 calc R . .
H17B H 0.2813 0.2768 0.8609 0.040 Uiso 1 1 calc R . .
C18 C 0.2772(2) 0.36424(19) 0.9095(2) 0.0431(12) Uani 1 1 d . . .
H18A H 0.3011 0.3879 0.9496 0.052 Uiso 1 1 calc R . .
H18B H 0.2360 0.3553 0.9304 0.052 Uiso 1 1 calc R . .
C19 C 0.2705(3) 0.4035(2) 0.8341(3) 0.0541(13) Uani 1 1 d . . .
H19A H 0.2521 0.4444 0.8474 0.065 Uiso 1 1 calc R . .
H19B H 0.3120 0.4117 0.8137 0.065 Uiso 1 1 calc R . .
C20 C 0.2316(3) 0.3733(2) 0.7705(3) 0.0673(16) Uani 1 1 d . . .
H20A H 0.2300 0.4005 0.7245 0.101 Uiso 1 1 calc R . .
H20B H 0.1899 0.3666 0.7894 0.101 Uiso 1 1 calc R . .
H20C H 0.2497 0.3330 0.7564 0.101 Uiso 1 1 calc R . .
C21 C 0.28149(18) 0.25479(18) 1.0204(2) 0.0291(9) Uani 1 1 d . . .
H21A H 0.2989 0.2312 1.0655 0.035 Uiso 1 1 calc R . .
H21B H 0.2672 0.2956 1.0404 0.035 Uiso 1 1 calc R . .
C22 C 0.22640(19) 0.2194(2) 0.9880(2) 0.0369(10) Uani 1 1 d . . .
H22A H 0.2403 0.1800 0.9638 0.044 Uiso 1 1 calc R . .
H22B H 0.2054 0.2447 0.9470 0.044 Uiso 1 1 calc R . .
C23 C 0.1817(2) 0.2048(3) 1.0525(3) 0.0659(16) Uani 1 1 d . . .
H23A H 0.1470 0.1801 1.0301 0.079 Uiso 1 1 calc R . .
H23B H 0.2029 0.1786 1.0926 0.079 Uiso 1 1 calc R . .
C24 C 0.1563(3) 0.2620(4) 1.0915(3) 0.101(3) Uani 1 1 d . . .
H24A H 0.1279 0.2493 1.1323 0.151 Uiso 1 1 calc R . .
H24B H 0.1343 0.2877 1.0526 0.151 Uiso 1 1 calc R . .
H24C H 0.1902 0.2862 1.1152 0.151 Uiso 1 1 calc R . .
C25 C 0.3580(2) 0.20652(19) 0.9309(2) 0.0382(11) Uani 1 1 d . . .
H25A H 0.3923 0.2169 0.8959 0.046 Uiso 1 1 calc R . .
H25B H 0.3254 0.1861 0.8985 0.046 Uiso 1 1 calc R . .
C26 C 0.3812(2) 0.1601(2) 0.9918(2) 0.0450(12) Uani 1 1 d . . .
H26A H 0.4129 0.1803 1.0259 0.054 Uiso 1 1 calc R . .
H26B H 0.3468 0.1470 1.0250 0.054 Uiso 1 1 calc R . .
C27 C 0.4087(2) 0.1033(2) 0.9527(3) 0.0575(14) Uani 1 1 d . . .
H27A H 0.3776 0.0843 0.9168 0.069 Uiso 1 1 calc R . .
H27B H 0.4442 0.1163 0.9213 0.069 Uiso 1 1 calc R . .
C28 C 0.4295(3) 0.0557(2) 1.0126(3) 0.0714(17) Uani 1 1 d . . .
H28A H 0.4479 0.0199 0.9860 0.107 Uiso 1 1 calc R . .
H28B H 0.3940 0.0416 1.0423 0.107 Uiso 1 1 calc R . .
H28C H 0.4600 0.0746 1.0484 0.107 Uiso 1 1 calc R . .
C29 C 0.3815(2) 0.3018(2) 1.0100(2) 0.0439(12) Uani 1 1 d . . .
H29A H 0.3616 0.3368 1.0376 0.053 Uiso 1 1 calc R . .
H29B H 0.3990 0.2733 1.0504 0.053 Uiso 1 1 calc R . .
C30 C 0.4339(3) 0.3278(3) 0.9628(3) 0.0827(18) Uani 1 1 d U . .
H30A H 0.4177 0.3560 0.9212 0.099 Uiso 1 1 calc R . .
H30B H 0.4569 0.2935 0.9380 0.099 Uiso 1 1 calc R . .
C31 C 0.4795(3) 0.3670(3) 1.0248(5) 0.103(2) Uani 1 1 d . . .
H31A H 0.5010 0.4020 0.9990 0.123 Uiso 1 1 calc R . .
H31B H 0.4571 0.3828 1.0706 0.123 Uiso 1 1 calc R . .
C32 C 0.5190(3) 0.3184(3) 1.0443(5) 0.120(3) Uani 1 1 d . . .
H32A H 0.5512 0.3335 1.0807 0.179 Uiso 1 1 calc R . .
H32B H 0.5380 0.3024 0.9968 0.179 Uiso 1 1 calc R . .
H32C H 0.4959 0.2848 1.0691 0.179 Uiso 1 1 calc R . .
C33 C 0.8174(2) 0.19500(19) 0.8964(2) 0.0373(10) Uani 1 1 d . . .
H33A H 0.7943 0.2250 0.8629 0.045 Uiso 1 1 calc R . .
H33B H 0.8511 0.1778 0.8649 0.045 Uiso 1 1 calc R . .
C34 C 0.7750(2) 0.1425(2) 0.9165(3) 0.0530(13) Uani 1 1 d . . .
H34A H 0.7402 0.1590 0.9466 0.064 Uiso 1 1 calc R . .
H34B H 0.7974 0.1118 0.9498 0.064 Uiso 1 1 calc R . .
C35 C 0.7501(3) 0.1100(2) 0.8423(3) 0.0585(14) Uani 1 1 d . . .
H35A H 0.7167 0.0811 0.8568 0.070 Uiso 1 1 calc R . .
H35B H 0.7322 0.1419 0.8066 0.070 Uiso 1 1 calc R . .
C36 C 0.7974(3) 0.0744(3) 0.8002(3) 0.0847(19) Uani 1 1 d . . .
H36A H 0.7788 0.0559 0.7528 0.127 Uiso 1 1 calc R . .
H36B H 0.8138 0.0411 0.8341 0.127 Uiso 1 1 calc R . .
H36C H 0.8308 0.1025 0.7857 0.127 Uiso 1 1 calc R . .
C37 C 0.8846(2) 0.18735(19) 1.0175(2) 0.0379(11) Uani 1 1 d . . .
H37A H 0.9029 0.2124 1.0608 0.046 Uiso 1 1 calc R . .
H37B H 0.8567 0.1563 1.0410 0.046 Uiso 1 1 calc R . .
C38 C 0.9355(2) 0.1526(2) 0.9783(3) 0.0483(12) Uani 1 1 d . . .
H38A H 0.9629 0.1824 0.9516 0.058 Uiso 1 1 calc R . .
H38B H 0.9181 0.1233 0.9388 0.058 Uiso 1 1 calc R . .
C39 C 0.9715(3) 0.1168(3) 1.0415(3) 0.0736(17) Uani 1 1 d . . .
H39A H 0.9864 0.1470 1.0815 0.088 Uiso 1 1 calc R . .
H39B H 0.9430 0.0878 1.0673 0.088 Uiso 1 1 calc R . .
C40 C 1.0220(4) 0.0825(4) 1.0159(5) 0.135(3) Uani 1 1 d . . .
H40A H 1.0412 0.0605 1.0604 0.203 Uiso 1 1 calc R . .
H40B H 1.0520 0.1109 0.9928 0.203 Uiso 1 1 calc R . .
H40C H 1.0081 0.0520 0.9765 0.203 Uiso 1 1 calc R . .
C41 C 0.79767(18) 0.25782(19) 1.0187(2) 0.0332(10) Uani 1 1 d . . .
H41A H 0.7746 0.2227 1.0417 0.040 Uiso 1 1 calc R . .
H41B H 0.8190 0.2801 1.0622 0.040 Uiso 1 1 calc R . .
C42 C 0.7520(2) 0.3021(2) 0.9806(2) 0.0485(12) Uani 1 1 d . . .
H42A H 0.7316 0.2814 0.9352 0.058 Uiso 1 1 calc R . .
H42B H 0.7738 0.3395 0.9615 0.058 Uiso 1 1 calc R . .
C43 C 0.7039(2) 0.3215(2) 1.0394(3) 0.0497(12) Uani 1 1 d . . .
H43A H 0.6716 0.3463 1.0118 0.060 Uiso 1 1 calc R . .
H43B H 0.6841 0.2835 1.0603 0.060 Uiso 1 1 calc R . .
C44 C 0.7299(2) 0.3599(2) 1.1076(3) 0.0538(13) Uani 1 1 d . . .
H44A H 0.6968 0.3700 1.1435 0.081 Uiso 1 1 calc R . .
H44B H 0.7478 0.3986 1.0877 0.081 Uiso 1 1 calc R . .
H44C H 0.7618 0.3357 1.1355 0.081 Uiso 1 1 calc R . .
C45 C 0.88472(18) 0.28196(18) 0.9297(2) 0.0300(9) Uani 1 1 d . . .
H45A H 0.9123 0.2625 0.8913 0.036 Uiso 1 1 calc R . .
H45B H 0.8569 0.3107 0.9005 0.036 Uiso 1 1 calc R . .
C46 C 0.9237(2) 0.32022(19) 0.9862(2) 0.0365(10) Uani 1 1 d . . .
H46A H 0.9563 0.2936 1.0099 0.044 Uiso 1 1 calc R . .
H46B H 0.8977 0.3360 1.0288 0.044 Uiso 1 1 calc R . .
C47 C 0.95266(19) 0.37462(18) 0.9443(2) 0.0348(10) Uani 1 1 d . . .
H47A H 0.9201 0.4044 0.9276 0.042 Uiso 1 1 calc R . .
H47B H 0.9729 0.3591 0.8967 0.042 Uiso 1 1 calc R . .
C48 C 0.9997(2) 0.4083(2) 0.9957(3) 0.0527(13) Uani 1 1 d . . .
H48A H 1.0175 0.4430 0.9664 0.079 Uiso 1 1 calc R . .
H48B H 1.0324 0.3791 1.0117 0.079 Uiso 1 1 calc R . .
H48C H 0.9797 0.4246 1.0423 0.079 Uiso 1 1 calc R . .
C49 C 0.95508(19) 0.5494(2) 0.7532(3) 0.0430(11) Uani 1 1 d . . .
H49A H 0.9784 0.5721 0.7130 0.052 Uiso 1 1 calc R . .
H49B H 0.9641 0.5699 0.8041 0.052 Uiso 1 1 calc R . .
C50 C 0.9787(2) 0.4832(2) 0.7574(3) 0.0551(13) Uani 1 1 d . . .
H50A H 0.9715 0.4612 0.7071 0.066 Uiso 1 1 calc R . .
H50B H 0.9585 0.4596 0.7995 0.066 Uiso 1 1 calc R . .
C51 C 1.0510(4) 0.4912(4) 0.7762(5) 0.132(3) Uani 1 1 d D . .
H51A H 1.0691 0.5209 0.7387 0.158 Uiso 1 1 calc R . .
H51B H 1.0574 0.5080 0.8297 0.158 Uiso 1 1 calc R . .
C52 C 1.0822(6) 0.4273(4) 0.7694(8) 0.261(7) Uani 1 1 d DU . .
H52A H 1.1262 0.4315 0.7818 0.391 Uiso 1 1 calc R . .
H52B H 1.0766 0.4114 0.7159 0.391 Uiso 1 1 calc R . .
H52C H 1.0637 0.3980 0.8062 0.391 Uiso 1 1 calc R . .
C53 C 0.8712(2) 0.62669(17) 0.7364(2) 0.0346(10) Uani 1 1 d . . .
H53A H 0.8259 0.6313 0.7334 0.042 Uiso 1 1 calc R . .
H53B H 0.8855 0.6437 0.7875 0.042 Uiso 1 1 calc R . .
C54 C 0.8987(2) 0.66595(19) 0.6720(2) 0.0377(11) Uani 1 1 d . . .
H54A H 0.9436 0.6583 0.6703 0.045 Uiso 1 1 calc R . .
H54B H 0.8803 0.6535 0.6208 0.045 Uiso 1 1 calc R . .
C55 C 0.8870(2) 0.73482(18) 0.6859(2) 0.0382(11) Uani 1 1 d . . .
H55A H 0.9030 0.7465 0.7386 0.046 Uiso 1 1 calc R . .
H55B H 0.8421 0.7428 0.6841 0.046 Uiso 1 1 calc R . .
C56 C 0.9178(2) 0.7749(2) 0.6248(3) 0.0505(13) Uani 1 1 d . . .
H56A H 0.9091 0.8191 0.6349 0.076 Uiso 1 1 calc R . .
H56B H 0.9018 0.7636 0.5726 0.076 Uiso 1 1 calc R . .
H56C H 0.9624 0.7679 0.6274 0.076 Uiso 1 1 calc R . .
C57 C 0.84721(19) 0.52385(19) 0.7934(2) 0.0394(11) Uani 1 1 d . . .
H57A H 0.8509 0.4782 0.7851 0.047 Uiso 1 1 calc R . .
H57B H 0.8037 0.5354 0.7827 0.047 Uiso 1 1 calc R . .
C58 C 0.8625(2) 0.53778(19) 0.8791(2) 0.0384(11) Uani 1 1 d . . .
H58A H 0.9044 0.5224 0.8924 0.046 Uiso 1 1 calc R . .
H58B H 0.8618 0.5835 0.8878 0.046 Uiso 1 1 calc R . .
C59 C 0.8165(2) 0.5066(2) 0.9316(3) 0.0489(12) Uani 1 1 d . . .
H59A H 0.7757 0.5266 0.9231 0.059 Uiso 1 1 calc R . .
H59B H 0.8125 0.4621 0.9165 0.059 Uiso 1 1 calc R . .
C60 C 0.8339(2) 0.5105(2) 1.0166(3) 0.0585(14) Uani 1 1 d . . .
H60A H 0.8022 0.4901 1.0474 0.088 Uiso 1 1 calc R . .
H60B H 0.8375 0.5545 1.0321 0.088 Uiso 1 1 calc R . .
H60C H 0.8734 0.4895 1.0258 0.088 Uiso 1 1 calc R . .
C61 C 0.87324(19) 0.5292(2) 0.6546(2) 0.0379(11) Uani 1 1 d . . .
H61A H 0.9032 0.5467 0.6177 0.045 Uiso 1 1 calc R . .
H61B H 0.8808 0.4836 0.6578 0.045 Uiso 1 1 calc R . .
C62 C 0.8096(2) 0.5389(2) 0.6201(3) 0.0449(12) Uani 1 1 d . . .
H62A H 0.7999 0.5841 0.6193 0.054 Uiso 1 1 calc R . .
H62B H 0.7791 0.5178 0.6531 0.054 Uiso 1 1 calc R . .
C63 C 0.8053(3) 0.5132(3) 0.5381(3) 0.0735(17) Uani 1 1 d . . .
H63A H 0.8395 0.5306 0.5077 0.088 Uiso 1 1 calc R . .
H63B H 0.8109 0.4673 0.5405 0.088 Uiso 1 1 calc R . .
C64 C 0.7474(3) 0.5266(3) 0.4961(4) 0.099(2) Uani 1 1 d . . .
H64A H 0.7480 0.5073 0.4441 0.148 Uiso 1 1 calc R . .
H64B H 0.7424 0.5719 0.4906 0.148 Uiso 1 1 calc R . .
H64C H 0.7130 0.5095 0.5255 0.148 Uiso 1 1 calc R . .
N1 N 0.40682(14) -0.07610(14) 0.73609(17) 0.0274(8) Uani 1 1 d . . .
N2 N 0.33246(15) 0.26669(15) 0.96321(17) 0.0310(8) Uani 1 1 d . . .
N3 N 0.84604(15) 0.23086(15) 0.96534(17) 0.0317(8) Uani 1 1 d . . .
N4 N 0.88677(15) 0.55688(15) 0.73416(18) 0.0340(8) Uani 1 1 d . . .
O1 O 0.46562(13) 0.31004(13) 0.65551(15) 0.0415(8) Uani 1 1 d . . .
O2 O 0.42324(14) 0.35186(15) 0.77404(16) 0.0502(9) Uani 1 1 d . . .
O3 O 0.35910(12) 0.29094(13) 0.68492(15) 0.0369(7) Uani 1 1 d . . .
O4 O 0.43959(14) 0.24242(17) 0.76359(18) 0.0479(9) Uani 1 1 d . . .
O5 O 0.77753(16) 0.37005(15) 0.65121(17) 0.0598(10) Uani 1 1 d . . .
O6 O 0.87327(13) 0.36106(13) 0.7231(2) 0.0554(9) Uani 1 1 d . . .
O7 O 0.77840(14) 0.37905(14) 0.79043(17) 0.0503(8) Uani 1 1 d . . .
O8 O 0.79696(14) 0.27979(14) 0.73199(18) 0.0419(8) Uani 1 1 d . . .
O9 O 0.38224(13) 0.14354(13) 0.70375(19) 0.0496(9) Uani 1 1 d . . .
O10 O 0.29068(13) 0.19980(14) 0.73823(17) 0.0352(7) Uani 1 1 d . . .
O11 O 0.28603(16) 0.11823(13) 0.64020(16) 0.0514(9) Uani 1 1 d . . .
O12 O 0.30183(15) 0.09381(14) 0.77591(17) 0.0494(8) Uani 1 1 d . . .
O13 O 0.88563(13) 0.21115(13) 0.67888(16) 0.0439(8) Uani 1 1 d . . .
O14 O 0.99487(15) 0.18891(16) 0.66695(17) 0.0599(10) Uani 1 1 d . . .
O15 O 0.96212(18) 0.28066(17) 0.7346(3) 0.0738(13) Uani 1 1 d . . .
O16 O 0.94673(14) 0.18001(16) 0.79156(16) 0.0535(9) Uani 1 1 d . . .
S1 S 0.42153(5) 0.30311(5) 0.71603(5) 0.0328(3) Uani 1 1 d . . .
S2 S 0.80648(5) 0.35138(5) 0.72367(6) 0.0318(3) Uani 1 1 d . . .
S3 S 0.31670(5) 0.13464(4) 0.71318(6) 0.0302(3) Uani 1 1 d . . .
S4 S 0.94748(5) 0.21101(5) 0.71758(6) 0.0384(3) Uani 1 1 d . . .
H10 H 0.3125(18) 0.2247(18) 0.719(2) 0.027(13) Uiso 1 1 d . . .
H4 H 0.424(3) 0.210(3) 0.741(3) 0.09(2) Uiso 1 1 d . . .
H8 H 0.829(3) 0.260(3) 0.709(4) 0.13(3) Uiso 1 1 d . . .
H15 H 0.932(4) 0.302(4) 0.733(5) 0.17(4) Uiso 1 1 d . . .

loop_
_atom_site_aniso_label
_atom_site_aniso_U_11
_atom_site_aniso_U_22
_atom_site_aniso_U_33
_atom_site_aniso_U_23
_atom_site_aniso_U_13
_atom_site_aniso_U_12
C1 0.028(2) 0.030(2) 0.042(2) -0.0001(19) -0.0074(19) 0.0076(18)
C2 0.042(3) 0.039(3) 0.038(2) 0.004(2) -0.005(2) 0.008(2)
C3 0.077(4) 0.052(3) 0.037(3) -0.003(2) -0.008(3) 0.025(3)
C4 0.102(5) 0.055(3) 0.042(3) 0.005(2) -0.008(3) 0.026(3)
C5 0.035(2) 0.025(2) 0.038(2) -0.0020(19) -0.006(2) 0.0023(18)
C6 0.045(3) 0.032(3) 0.077(3) -0.014(2) -0.024(3) 0.001(2)
C7 0.062(3) 0.033(3) 0.057(3) -0.013(2) -0.008(3) -0.004(2)
C8 0.086(4) 0.037(3) 0.084(4) 0.009(3) -0.002(3) -0.011(3)
C9 0.027(2) 0.034(2) 0.032(2) -0.0013(19) 0.0002(18) -0.0009(18)
C10 0.039(3) 0.029(2) 0.053(3) -0.004(2) 0.001(2) -0.008(2)
C11 0.038(3) 0.075(4) 0.139(6) -0.025(4) 0.007(4) -0.004(3)
C12 0.090(4) 0.089(4) 0.194(5) -0.029(4) 0.009(4) -0.017(3)
C13 0.031(2) 0.032(2) 0.044(3) -0.003(2) 0.010(2) -0.0020(19)
C14 0.056(3) 0.080(4) 0.036(3) 0.004(3) 0.006(2) 0.013(3)
C15 0.077(4) 0.068(4) 0.054(3) 0.006(3) 0.013(3) -0.006(3)
C16 0.087(4) 0.084(4) 0.048(3) 0.022(3) 0.001(3) -0.002(3)
C17 0.042(3) 0.036(2) 0.021(2) 0.0033(19) -0.0004(18) -0.004(2)
C18 0.065(3) 0.036(3) 0.028(2) -0.001(2) 0.003(2) -0.002(2)
C19 0.072(4) 0.044(3) 0.046(3) 0.004(2) 0.003(3) 0.004(3)
C20 0.079(4) 0.066(4) 0.055(3) 0.007(3) -0.024(3) 0.009(3)
C21 0.035(2) 0.035(2) 0.0181(19) 0.0006(18) 0.0019(17) -0.0014(19)
C22 0.032(2) 0.041(3) 0.037(2) 0.003(2) -0.004(2) -0.005(2)
C23 0.050(3) 0.105(5) 0.042(3) 0.012(3) -0.005(3) -0.028(3)
C24 0.057(4) 0.192(8) 0.054(4) -0.049(4) 0.023(3) -0.031(4)
C25 0.041(3) 0.049(3) 0.024(2) -0.008(2) -0.0014(19) 0.011(2)
C26 0.053(3) 0.049(3) 0.032(2) -0.011(2) -0.009(2) 0.016(2)
C27 0.052(3) 0.073(4) 0.047(3) -0.018(3) -0.013(2) 0.030(3)
C28 0.081(4) 0.058(3) 0.073(4) -0.022(3) -0.036(3) 0.030(3)
C29 0.044(3) 0.065(3) 0.022(2) -0.007(2) -0.003(2) -0.030(2)
C30 0.071(3) 0.125(4) 0.052(3) -0.004(3) -0.002(3) -0.046(3)
C31 0.064(4) 0.074(5) 0.171(7) 0.020(5) 0.041(5) -0.015(4)
C32 0.089(5) 0.074(5) 0.197(8) 0.058(5) 0.033(5) 0.013(4)
C33 0.040(3) 0.042(3) 0.029(2) 0.003(2) -0.0093(19) -0.006(2)
C34 0.060(3) 0.054(3) 0.044(3) 0.010(2) -0.017(2) -0.023(3)
C35 0.066(4) 0.048(3) 0.060(3) 0.000(3) -0.020(3) -0.016(3)
C36 0.106(5) 0.067(4) 0.080(4) -0.011(3) -0.018(4) -0.013(4)
C37 0.043(3) 0.039(3) 0.030(2) 0.012(2) -0.013(2) -0.002(2)
C38 0.051(3) 0.041(3) 0.052(3) 0.013(2) -0.005(2) 0.007(2)
C39 0.066(4) 0.073(4) 0.082(4) 0.022(3) 0.008(3) 0.036(3)
C40 0.154(8) 0.128(7) 0.124(6) 0.041(6) 0.022(6) 0.010(6)
C41 0.028(2) 0.047(3) 0.025(2) 0.0024(19) -0.0020(18) -0.008(2)
C42 0.035(3) 0.071(3) 0.039(3) 0.007(2) -0.005(2) 0.006(2)
C43 0.046(3) 0.060(3) 0.043(3) 0.001(2) -0.001(2) 0.005(2)
C44 0.053(3) 0.051(3) 0.057(3) 0.002(3) -0.004(3) 0.006(2)
C45 0.031(2) 0.032(2) 0.026(2) 0.0059(18) -0.0020(18) -0.0013(18)
C46 0.037(3) 0.039(2) 0.033(2) 0.001(2) -0.004(2) -0.003(2)
C47 0.032(2) 0.027(2) 0.046(3) 0.002(2) 0.007(2) 0.0013(19)
C48 0.055(3) 0.038(3) 0.065(3) -0.005(2) 0.004(3) -0.010(2)
C49 0.027(2) 0.059(3) 0.043(3) 0.003(2) 0.000(2) -0.008(2)
C50 0.035(3) 0.071(4) 0.059(3) 0.011(3) -0.002(2) 0.011(3)
C51 0.118(7) 0.119(6) 0.158(7) -0.005(6) -0.020(6) 0.075(5)
C52 0.256(8) 0.266(8) 0.260(8) 0.012(5) 0.004(5) -0.004(5)
C53 0.036(3) 0.030(2) 0.037(2) -0.003(2) 0.003(2) -0.0055(19)
C54 0.044(3) 0.039(3) 0.031(2) -0.001(2) -0.001(2) -0.014(2)
C55 0.049(3) 0.031(2) 0.034(2) 0.005(2) -0.006(2) -0.008(2)
C56 0.049(3) 0.056(3) 0.046(3) 0.011(2) -0.006(2) -0.017(2)
C57 0.030(2) 0.032(2) 0.057(3) 0.001(2) 0.005(2) -0.007(2)
C58 0.036(3) 0.035(2) 0.045(3) 0.000(2) 0.008(2) -0.005(2)
C59 0.042(3) 0.044(3) 0.062(3) 0.016(2) 0.014(2) 0.005(2)
C60 0.069(4) 0.053(3) 0.055(3) 0.006(3) 0.024(3) 0.003(3)
C61 0.039(3) 0.036(2) 0.039(2) -0.008(2) 0.004(2) -0.003(2)
C62 0.038(3) 0.038(3) 0.057(3) -0.007(2) -0.011(2) -0.002(2)
C63 0.068(4) 0.066(4) 0.085(4) -0.036(3) -0.036(3) 0.023(3)
C64 0.094(5) 0.078(4) 0.122(6) -0.034(4) -0.044(4) 0.012(4)
N1 0.0240(18) 0.0268(18) 0.0314(18) -0.0033(15) -0.0020(15) 0.0013(14)
N2 0.032(2) 0.039(2) 0.0214(17) -0.0058(15) 0.0002(15) -0.0063(16)
N3 0.035(2) 0.0340(19) 0.0251(17) 0.0057(15) -0.0085(15) -0.0016(16)
N4 0.031(2) 0.035(2) 0.0362(19) -0.0004(16) -0.0001(16) -0.0066(16)
O1 0.0393(18) 0.0584(19) 0.0269(15) 0.0044(14) 0.0009(13) -0.0124(15)
O2 0.051(2) 0.064(2) 0.0365(17) -0.0139(16) 0.0076(15) -0.0243(17)
O3 0.0342(17) 0.0421(17) 0.0339(15) 0.0040(13) -0.0091(13) -0.0076(13)
O4 0.0384(19) 0.061(2) 0.0434(19) 0.0158(18) -0.0149(15) -0.0098(17)
O5 0.079(3) 0.059(2) 0.0414(18) 0.0108(16) -0.0096(17) 0.0268(18)
O6 0.0301(18) 0.0375(18) 0.099(3) -0.0082(18) 0.0084(17) -0.0009(14)
O7 0.055(2) 0.0495(19) 0.0472(19) -0.0153(16) 0.0143(16) -0.0044(16)
O8 0.0351(18) 0.0333(17) 0.057(2) 0.0069(15) 0.0002(16) -0.0019(14)
O9 0.0312(18) 0.0366(17) 0.082(2) 0.0109(16) 0.0134(17) 0.0067(14)
O10 0.0296(17) 0.0345(17) 0.0417(18) -0.0055(15) 0.0053(14) -0.0051(14)
O11 0.082(3) 0.0377(18) 0.0340(17) -0.0063(14) -0.0116(17) -0.0011(17)
O12 0.059(2) 0.0462(19) 0.0432(18) 0.0160(15) 0.0023(16) -0.0078(16)
O13 0.0406(18) 0.0518(19) 0.0384(16) -0.0073(15) -0.0156(14) 0.0094(15)
O14 0.047(2) 0.095(3) 0.0371(17) -0.0035(18) 0.0007(15) 0.0261(19)
O15 0.050(2) 0.045(2) 0.124(3) -0.008(2) -0.039(2) 0.0082(18)
O16 0.048(2) 0.078(2) 0.0335(17) 0.0085(16) -0.0043(15) 0.0189(17)
S1 0.0330(6) 0.0443(7) 0.0211(5) 0.0007(5) -0.0027(4) -0.0134(5)
S2 0.0333(6) 0.0291(6) 0.0332(6) -0.0006(5) 0.0017(5) 0.0028(5)
S3 0.0356(6) 0.0262(5) 0.0288(6) 0.0028(5) 0.0019(5) -0.0010(5)
S4 0.0388(7) 0.0421(7) 0.0339(6) -0.0030(5) -0.0066(5) 0.0144(5)

loop_
_atom_type_symbol
_atom_type_description
_atom_type_scat_dispersion_real
_atom_type_scat_dispersion_imag
_atom_type_scat_source
C C 0.0033 0.0016 'International Tables Vol C Tables 4.2.6.8 and 6.1.1.4'
H H 0.0000 0.0000 'International Tables Vol C Tables 4.2.6.8 and 6.1.1.4'
N N 0.0061 0.0033 'International Tables Vol C Tables 4.2.6.8 and 6.1.1.4'
O O 0.0106 0.0060 'International Tables Vol C Tables 4.2.6.8 and 6.1.1.4'
S S 0.1246 0.1234 'International Tables Vol C Tables 4.2.6.8 and 6.1.1.4'

loop_
_geom_angle_atom_site_label_1
_geom_angle_atom_site_label_2
_geom_angle_atom_site_label_3
_geom_angle
_geom_angle_site_symmetry_1
_geom_angle_site_symmetry_3
N1 C1 C2 114.5(3) . .
C3 C2 C1 110.5(4) . .
C2 C3 C4 110.3(4) . .
N1 C5 C6 115.5(3) . .
C5 C6 C7 110.8(4) . .
C8 C7 C6 113.7(4) . .
N1 C9 C10 115.4(3) . .
C12 C10 C9 113.5(4) . .
C11 C12 C10 135.5(6) . .
N1 C13 C14 114.6(3) . .
C15 C14 C13 114.8(4) . .
C14 C15 C16 114.0(5) . .
C18 C17 N2 115.6(3) . .
C17 C18 C19 109.8(3) . .
C20 C19 C18 114.1(4) . .
C22 C21 N2 115.6(3) . .
C21 C22 C23 110.6(3) . .
C24 C23 C22 113.7(5) . .
N2 C25 C26 115.2(3) . .
C27 C26 C25 110.5(3) . .
C28 C27 C26 111.0(4) . .
C30 C29 N2 115.4(3) . .
C29 C30 C31 106.9(4) . .
C32 C31 C30 97.6(6) . .
C34 C33 N3 116.2(3) . .
C33 C34 C35 111.0(4) . .
C36 C35 C34 113.7(5) . .
C38 C37 N3 116.1(3) . .
C37 C38 C39 107.7(4) . .
C40 C39 C38 115.9(5) . .
C42 C41 N3 115.9(3) . .
C41 C42 C43 110.0(3) . .
C44 C43 C42 113.8(4) . .
C46 C45 N3 116.3(3) . .
C45 C46 C47 110.4(3) . .
C46 C47 C48 112.0(3) . .
C50 C49 N4 116.0(4) . .
C49 C50 C51 103.9(4) . .
C52 C51 C50 108.9(8) . .
C54 C53 N4 115.5(3) . .
C55 C54 C53 110.8(3) . .
C54 C55 C56 111.3(4) . .
N4 C57 C58 115.8(3) . .
C59 C58 C57 110.6(4) . .
C60 C59 C58 113.3(4) . .
C62 C61 N4 117.2(3) . .
C61 C62 C63 110.5(4) . .
C64 C63 C62 114.8(5) . .
C9 N1 C5 105.9(3) . .
C9 N1 C1 111.7(3) . .
C5 N1 C1 111.3(3) . .
C9 N1 C13 110.8(3) . .
C5 N1 C13 110.6(3) . .
C1 N1 C13 106.7(3) . .
C25 N2 C21 111.9(3) . .
C25 N2 C29 110.8(3) . .
C21 N2 C29 105.0(3) . .
C25 N2 C17 105.4(3) . .
C21 N2 C17 112.0(3) . .
C29 N2 C17 112.0(3) . .
C45 N3 C41 111.4(3) . .
C45 N3 C37 111.9(3) . .
C41 N3 C37 105.0(3) . .
C45 N3 C33 105.8(3) . .
C41 N3 C33 112.2(3) . .
C37 N3 C33 110.6(3) . .
C61 N4 C57 108.5(3) . .
C61 N4 C49 108.7(3) . .
C57 N4 C49 112.0(3) . .
C61 N4 C53 111.6(3) . .
C57 N4 C53 108.0(3) . .
C49 N4 C53 108.2(3) . .
O1 S1 O2 114.51(17) . .
O1 S1 O3 112.60(16) . .
O2 S1 O3 112.75(18) . .
O1 S1 O4 107.13(18) . .
O2 S1 O4 103.88(19) . .
O3 S1 O4 104.91(17) . .
O5 S2 O7 112.70(19) . .
O5 S2 O6 111.7(2) . .
O7 S2 O6 112.7(2) . .
O5 S2 O8 107.31(19) . .
O7 S2 O8 105.93(18) . .
O6 S2 O8 105.90(17) . .
O12 S3 O11 113.10(18) . .
O12 S3 O9 113.84(19) . .
O11 S3 O9 111.8(2) . .
O12 S3 O10 104.51(18) . .
O11 S3 O10 106.86(17) . .
O9 S3 O10 105.95(17) . .
O16 S4 O14 113.72(19) . .
O16 S4 O13 111.51(19) . .
O14 S4 O13 112.69(18) . .
O16 S4 O15 106.7(2) . .
O14 S4 O15 106.4(2) . .
O13 S4 O15 105.15(18) . .

loop_
_geom_bond_atom_site_label_1
_geom_bond_atom_site_label_2
_geom_bond_distance
_geom_bond_site_symmetry_2
C1 N1 1.515(5) .
C1 C2 1.531(5) .
C2 C3 1.522(6) .
C3 C4 1.533(6) .
C5 N1 1.513(5) .
C5 C6 1.519(6) .
C6 C7 1.531(6) .
C7 C8 1.478(6) .
C9 N1 1.509(5) .
C9 C10 1.524(5) .
C10 C12 1.441(8) .
C11 C12 1.347(8) .
C13 N1 1.521(5) .
C13 C14 1.526(6) .
C14 C15 1.463(6) .
C15 C16 1.501(7) .
C17 C18 1.510(6) .
C17 N2 1.523(5) .
C18 C19 1.542(6) .
C19 C20 1.508(6) .
C21 C22 1.511(5) .
C21 N2 1.515(5) .
C22 C23 1.519(6) .
C23 C24 1.504(8) .
C25 N2 1.512(5) .
C25 C26 1.517(6) .
C26 C27 1.516(6) .
C27 C28 1.506(6) .
C29 C30 1.516(6) .
C29 N2 1.517(5) .
C30 C31 1.660(9) .
C31 C32 1.385(8) .
C33 C34 1.498(6) .
C33 N3 1.526(5) .
C34 C35 1.533(6) .
C35 C36 1.479(7) .
C37 C38 1.503(6) .
C37 N3 1.526(5) .
C38 C39 1.526(6) .
C39 C40 1.398(9) .
C41 C42 1.508(6) .
C41 N3 1.521(5) .
C42 C43 1.525(6) .
C43 C44 1.524(6) .
C45 C46 1.510(5) .
C45 N3 1.515(5) .
C46 C47 1.512(5) .
C47 C48 1.515(6) .
C49 C50 1.508(6) .
C49 N4 1.521(5) .
C50 C51 1.605(9) .
C51 C52 1.532(2) .
C53 C54 1.518(5) .
C53 N4 1.532(5) .
C54 C55 1.515(6) .
C55 C56 1.519(6) .
C57 N4 1.517(5) .
C57 C58 1.524(6) .
C58 C59 1.513(6) .
C59 C60 1.495(6) .
C61 C62 1.504(6) .
C61 N4 1.506(5) .
C62 C63 1.507(6) .
C63 C64 1.461(7) .
O1 S1 1.433(3) .
O2 S1 1.439(3) .
O3 S1 1.469(3) .
O4 S1 1.577(3) .
O5 S2 1.433(3) .
O6 S2 1.466(3) .
O7 S2 1.434(3) .
O8 S2 1.553(3) .
O9 S3 1.450(3) .
O10 S3 1.568(3) .
O11 S3 1.444(3) .
O12 S3 1.426(3) .
O13 S4 1.484(3) .
O14 S4 1.440(3) .
O15 S4 1.550(4) .
O16 S4 1.428(3) .

loop_
_geom_hbond_atom_site_label_D
_geom_hbond_atom_site_label_H
_geom_hbond_atom_site_label_A
_geom_hbond_distance_DH
_geom_hbond_distance_HA
_geom_hbond_distance_DA
_geom_hbond_angle_DHA
_geom_hbond_site_symmetry_A
O10 H10 O3 0.79(4) 1.84(4) 2.628(4) 171(4) .
O4 H4 O9 0.85(6) 1.81(6) 2.649(5) 171(6) .
O8 H8 O13 0.92(7) 1.70(7) 2.603(4) 168(7) .
O15 H15 O6 0.81(8) 1.79(8) 2.590(5) 170(9) .
